data_1520551
loop_
_publ_author_name
'Farkas, Ildiko'
'Csoregh, Ingeborg'
'Szabo, Zoltan'

_publ_section_title
;
 Crystal Structure of the Sodium Salt of the Uranyl-Oxyacetate-Fluoride
 Dimer, Na4(UO2)2(OCH2COO)2F4.6H2O.
;
_journal_name_full 'Acta Chemica Scandinavica'
_journal_page_first 1009
_journal_page_last 1012
_journal_paper_doi 10.3891/acta.chem.scand.53-1009
_journal_volume 53
_journal_year 1999
_chemical_formula_sum 'C4 H16 F4 Na4 O16 U2'
_chemical_formula_weight 964.19
_space_group_IT_number 2
_symmetry_cell_setting triclinic
_symmetry_Int_Tables_number 2
_symmetry_space_group_name_Hall '-P 1'
_symmetry_space_group_name_H-M 'P -1'
_cell_angle_alpha 95.68(2)
_cell_angle_beta 105.21(2)
_cell_angle_gamma 112.57(2)
_cell_formula_units_Z 1
_cell_length_a 7.281(1)
_cell_length_b 7.606(1)
_cell_length_c 10.436(2)
_cell_volume 501.89(18)
_diffrn_ambient_temperature 293
_diffrn_radiation_probe x-ray
_diffrn_radiation_type MoK\a
_diffrn_radiation_wavelength 0.71069
_exptl_absorpt_coefficient_mu 16.31
_exptl_crystal_density_diffrn 3.190
_exptl_crystal_F_000 432
_refine_ls_goodness_of_fit_ref 1.072
_refine_ls_number_parameters 139
_refine_ls_number_reflns 1817
_refine_ls_R_factor_gt 0.027
_refine_ls_wR_factor_gt 0.068
_cod_data_source_file Acta-Chem-Scand-1999-53-1009-1012.cif
_cod_data_source_block 1
_cod_database_code 1520551

loop_
_symmetry_equiv_pos_site_id
_symmetry_equiv_pos_as_xyz
1 x,y,z
2 -x,-y,-z

loop_
_atom_site_label
_atom_site_type_symbol
_atom_site_thermal_displace_type
_atom_site_fract_x
_atom_site_fract_y
_atom_site_fract_z
_atom_site_occupancy
_atom_site_U_iso_or_equiv
_atom_site_calc_flag
_atom_site_refinement_flags
_atom_site_disorder_assembly
_atom_site_disorder_group
_atom_site_attached_hydrogens
U U Uiso 0.08560(10) 0.14910(10) 0.18790(10) 1.000 0.0100(10) . . . . 0
Na1 Na Uiso 0.50000 0.00000 0.50000 1.000 0.0270(10) . . . . 0
Na2 Na Uiso 0.00000 0.50000 0.50000 1.000 0.0220(10) . . . . 0
Na3 Na Uiso 0.3918(5) 0.3762(4) 0.8251(3) 1.000 0.0260(10) . . . . 0
F1 F Uiso 0.2244(7) 0.0090(6) 0.3414(4) 1.000 0.0240(10) . . . . 0
F2 F Uiso 0.1756(7) 0.3587(6) 0.3870(4) 1.000 0.0240(10) . . . . 0
O1 O Uiso 0.3449(8) 0.2951(8) 0.1835(5) 1.000 0.0240(10) . . . . 0
OW1 O Uiso -0.3133(8) 0.2076(8) 0.3718(5) 1.000 0.0280(10) . . . . 2
O2 O Uiso -0.1700(8) -0.0004(8) 0.1977(5) 1.000 0.0220(10) . . . . 0
OW2 O Uiso -0.0681(8) 0.6499(8) 0.3205(5) 1.000 0.0250(10) . . . . 2
O3 O Uiso -0.0853(7) 0.1089(7) -0.0493(4) 1.000 0.0190(10) . . . . 0
OW3 O Uiso 0.5250(9) 0.7026(8) 0.3869(5) 1.000 0.0310(10) . . . . 2
O4 O Uiso -0.0509(8) 0.3838(7) 0.1356(4) 1.000 0.0220(10) . . . . 0
O5 O Uiso -0.3377(8) 0.4112(8) 0.0141(5) 1.000 0.0270(10) . . . . 0
C1 C Uiso -0.2535(12) 0.1674(11) -0.0804(7) 1.000 0.025(2) . . . . 2
C2 C Uiso -0.2142(11) 0.3349(10) 0.0300(7) 1.000 0.0180(10) . . . . 0

loop_
_geom_angle_atom_site_label_1
_geom_angle_atom_site_label_2
_geom_angle_atom_site_label_3
_geom_angle
_geom_angle_site_symmetry_1
_geom_angle_site_symmetry_2
_geom_angle_site_symmetry_3
_geom_angle_publ_flag
F1 U F2 77.70(16) . . . yes
F1 U O1 89.6(2) . . . yes
F1 U O2 88.3(2) . . . yes
F1 U O3 143.66(17) . . . yes
F1 U O4 150.00(16) . . . yes
F1 U O3 78.08(16) . . 2_555 yes
F2 U O1 86.7(2) . . . yes
F2 U O2 92.5(2) . . . yes
F2 U O3 138.53(18) . . . yes
F2 U O4 73.12(16) . . . yes
F2 U O3 155.14(17) . . 2_555 yes
O1 U O2 177.8(2) . . . yes
O1 U O3 94.6(2) . . . yes
O1 U O4 95.5(2) . . . yes
O1 U O3 87.6(2) . . 2_555 yes
O2 U O3 87.4(2) . . . yes
O2 U O4 86.2(2) . . . yes
O2 U O3 92.3(2) . . 2_555 yes
O3 U O4 65.50(16) . . . yes
O3 U O3 66.07(17) . . 2_555 yes
O3 U O4 131.56(15) 2_555 . . yes
F1 Na1 OW3 102.20(17) . . 1_545 yes
F1 Na1 OW1 80.27(18) . . 1_655 yes
F1 Na1 OW1 99.73(18) . . 2_556 yes
F1 Na1 F1 180.00 . . 2_656 yes
F1 Na1 OW3 77.80(17) . . 2_666 yes
OW1 Na1 OW3 92.85(19) 1_655 . 1_545 yes
OW1 Na1 OW3 87.15(19) 2_556 . 1_545 yes
F1 Na1 OW3 77.80(17) 2_656 . 1_545 yes
OW3 Na1 OW3 180.00 1_545 . 2_666 yes
OW1 Na1 OW1 180.00 1_655 . 2_556 yes
F1 Na1 OW1 99.73(18) 2_656 . 1_655 yes
OW1 Na1 OW3 87.15(19) 1_655 . 2_666 yes
F1 Na1 OW1 80.27(18) 2_656 . 2_556 yes
OW1 Na1 OW3 92.85(19) 2_556 . 2_666 yes
F1 Na1 OW3 102.20(17) 2_656 . 2_666 yes
F2 Na2 OW1 84.64(18) . . . yes
F2 Na2 OW2 90.06(18) . . . yes
F2 Na2 F2 180.00 . . 2_566 yes
F2 Na2 OW1 95.36(18) . . 2_566 yes
F2 Na2 OW2 89.94(18) . . 2_566 yes
OW1 Na2 OW2 88.78(19) . . . yes
F2 Na2 OW1 95.36(18) 2_566 . . yes
OW1 Na2 OW1 180.00 . . 2_566 yes
OW1 Na2 OW2 91.22(19) . . 2_566 yes
F2 Na2 OW2 89.94(18) 2_566 . . yes
OW1 Na2 OW2 91.22(19) 2_566 . . yes
OW2 Na2 OW2 180.00 . . 2_566 yes
F2 Na2 OW1 84.64(18) 2_566 . 2_566 yes
F2 Na2 OW2 90.06(18) 2_566 . 2_566 yes
OW1 Na2 OW2 88.78(19) 2_566 . 2_566 yes
O2 Na3 O5 95.3(2) 2_556 . 1_656 yes
OW2 Na3 O5 163.3(3) 2_566 . 1_656 yes
O5 Na3 O5 82.2(2) 1_656 . 2_566 yes
O1 Na3 O5 82.6(2) 2_666 . 1_656 yes
OW3 Na3 O5 109.5(3) 2_666 . 1_656 yes
O2 Na3 OW2 82.6(2) 2_556 . 2_566 yes
O2 Na3 O5 114.1(2) 2_556 . 2_566 yes
O1 Na3 O2 165.5(3) 2_666 . 2_556 yes
O2 Na3 OW3 89.9(2) 2_556 . 2_666 yes
OW2 Na3 O5 83.5(2) 2_566 . 2_566 yes
O1 Na3 OW2 103.4(2) 2_666 . 2_566 yes
OW2 Na3 OW3 87.2(2) 2_566 . 2_666 yes
O1 Na3 O5 79.9(2) 2_666 . 2_566 yes
OW3 Na3 O5 152.7(2) 2_666 . 2_566 yes
O1 Na3 OW3 77.4(2) 2_666 . 2_666 yes
U F1 Na1 152.1(2) . . . yes
U F2 Na2 136.2(2) . . . yes
U O1 Na3 148.0(3) . . 2_666 yes
Na1 OW1 Na2 117.3(2) 1_455 . . yes
U O2 Na3 135.8(3) . . 2_556 yes
Na2 OW2 Na3 130.2(3) . . 2_566 yes
U O3 C1 115.3(4) . . . yes
U O3 U 113.9(2) . . 2_555 yes
U O3 C1 122.7(4) 2_555 . . yes
Na1 OW3 Na3 133.2(2) 1_565 . 2_666 yes
U O4 C2 119.3(4) . . . yes
Na3 O5 C2 130.8(5) 1_454 . . yes
Na3 O5 C2 131.3(5) 2_566 . . yes
Na3 O5 Na3 97.8(3) 1_454 . 2_566 yes
O3 C1 C2 111.1(6) . . . yes
O4 C2 O5 125.4(7) . . . yes
O4 C2 C1 115.5(7) . . . yes
O5 C2 C1 119.1(7) . . . yes

loop_
_geom_bond_atom_site_label_1
_geom_bond_atom_site_label_2
_geom_bond_distance
_geom_bond_site_symmetry_1
_geom_bond_site_symmetry_2
_geom_bond_publ_flag
U F1 2.245(5) . . yes
U F2 2.262(4) . . yes
U O1 1.802(6) . . yes
U O2 1.807(6) . . yes
U O3 2.390(4) . . yes
U O4 2.396(6) . . yes
U O3 2.319(5) . 2_555 yes
Na1 F1 2.271(5) . . yes
Na1 OW3 2.538(6) . 1_545 yes
Na1 OW1 2.420(6) . 1_655 yes
Na1 OW1 2.420(6) . 2_556 yes
Na1 F1 2.271(5) . 2_656 yes
Na1 OW3 2.538(6) . 2_666 yes
Na2 F2 2.403(5) . . yes
Na2 OW1 2.420(6) . . yes
Na2 OW2 2.329(5) . . yes
Na2 F2 2.403(5) . 2_566 yes
Na2 OW1 2.420(6) . 2_566 yes
Na2 OW2 2.329(5) . 2_566 yes
Na3 O5 2.301(6) . 1_656 yes
Na3 O2 2.637(6) . 2_556 yes
Na3 OW2 2.368(7) . 2_566 yes
Na3 O5 2.426(7) . 2_566 yes
Na3 O1 2.528(7) . 2_666 yes
Na3 OW3 2.518(7) . 2_666 yes
O3 C1 1.429(11) . . yes
O4 C2 1.288(9) . . yes
O5 C2 1.231(10) . . yes
C1 C2 1.513(10) . . no

loop_
_geom_torsion_atom_site_label_1
_geom_torsion_atom_site_label_2
_geom_torsion_atom_site_label_3
_geom_torsion_atom_site_label_4
_geom_torsion
_geom_torsion_site_symmetry_1
_geom_torsion_site_symmetry_2
_geom_torsion_site_symmetry_3
_geom_torsion_site_symmetry_4
_geom_torsion_publ_flag
F2 U F1 Na1 -69.0(5) . . . . no
O1 U F1 Na1 17.7(5) . . . . no
O2 U F1 Na1 -162.0(5) . . . . no
O3 U F1 Na1 114.8(5) . . . . no
O4 U F1 Na1 -82.6(7) . . . . no
O3 U F1 Na1 105.4(5) 2_555 . . . no
F1 U F2 Na2 -125.9(3) . . . . no
O1 U F2 Na2 143.8(3) . . . . no
O2 U F2 Na2 -38.2(3) . . . . no
O3 U F2 Na2 50.7(4) . . . . no
O4 U F2 Na2 47.1(3) . . . . no
O3 U F2 Na2 -139.1(4) 2_555 . . . no
F1 U O1 Na3 -139.2(5) . . . 2_666 no
F2 U O1 Na3 -61.5(5) . . . 2_666 no
O3 U O1 Na3 76.9(5) . . . 2_666 no
O4 U O1 Na3 11.2(5) . . . 2_666 no
O3 U O1 Na3 142.7(5) 2_555 . . 2_666 no
F1 U O2 Na3 -52.3(3) . . . 2_556 no
F2 U O2 Na3 -129.9(3) . . . 2_556 no
O3 U O2 Na3 91.6(4) . . . 2_556 no
O4 U O2 Na3 157.2(4) . . . 2_556 no
O3 U O2 Na3 25.7(4) 2_555 . . 2_556 no
F1 U O3 C1 139.5(5) . . . . no
F1 U O3 U -10.1(4) . . . 2_555 no
F2 U O3 C1 -34.9(6) . . . . no
F2 U O3 U 175.5(2) . . . 2_555 no
O1 U O3 C1 -125.1(5) . . . . no
O1 U O3 U 85.4(3) . . . 2_555 no
O2 U O3 C1 55.9(5) . . . . no
O2 U O3 U -93.6(3) . . . 2_555 no
O4 U O3 C1 -31.1(5) . . . . no
O4 U O3 U 179.3(3) . . . 2_555 no
O3 U O3 C1 149.6(5) 2_555 . . . no
O3 U O3 U 0.0(2) 2_555 . . 2_555 no
F1 U O4 C2 -139.2(5) . . . . no
F2 U O4 C2 -153.0(6) . . . . no
O1 U O4 C2 122.1(6) . . . . no
O2 U O4 C2 -59.2(6) . . . . no
O3 U O4 C2 29.6(5) . . . . no
O3 U O4 C2 30.4(6) 2_555 . . . no
F1 U O3 U 173.9(3) . . 2_555 2_555 no
F1 U O3 C1 -39.1(5) . . 2_555 2_555 no
F2 U O3 U -172.9(3) . . 2_555 2_555 no
F2 U O3 C1 -25.9(8) . . 2_555 2_555 no
O1 U O3 U -96.0(3) . . 2_555 2_555 no
O1 U O3 C1 51.0(5) . . 2_555 2_555 no
O2 U O3 U 86.1(3) . . 2_555 2_555 no
O2 U O3 C1 -126.8(5) . . 2_555 2_555 no
O3 U O3 U 0.0(2) . . 2_555 2_555 no
O3 U O3 C1 147.1(5) . . 2_555 2_555 no
O4 U O3 U -0.8(4) . . 2_555 2_555 no
O4 U O3 C1 146.2(5) . . 2_555 2_555 no
OW3 Na1 F1 U -114.0(5) 1_545 . . . no
OW1 Na1 F1 U -23.2(5) 1_655 . . . no
OW1 Na1 F1 U 156.8(5) 2_556 . . . no
OW3 Na1 F1 U 66.0(5) 2_666 . . . no
F1 Na1 OW3 Na3 115.7(4) . . 2_666 . no
OW1 Na2 F2 U 27.2(3) . . . . no
OW2 Na2 F2 U -61.6(3) . . . . no
OW1 Na2 F2 U -152.8(3) 2_566 . . . no
OW2 Na2 F2 U 118.4(3) 2_566 . . . no
F2 Na2 OW1 Na1 119.9(3) . . . 1_455 no
OW2 Na2 OW1 Na1 -149.9(3) . . . 1_455 no
F2 Na2 OW2 Na3 121.7(3) . . . 2_566 no
OW1 Na2 OW2 Na3 37.1(3) . . . 2_566 no
F2 Na2 OW2 Na3 58.3(3) . . 2_566 . no
OW1 Na2 OW2 Na3 142.9(3) . . 2_566 . no
U O3 C1 C2 31.5(7) . . . . no
U O3 C1 C2 178.1(4) 2_555 . . . no
U O4 C2 O5 155.7(6) . . . . no
U O4 C2 C1 -23.4(8) . . . . no
Na3 O5 C2 O4 170.5(5) 1_454 . . . no
Na3 O5 C2 C1 -10.4(11) 1_454 . . . no
Na3 O5 C2 O4 -15.2(12) 2_566 . . . no
Na3 O5 C2 C1 163.9(5) 2_566 . . . no
O3 C1 C2 O4 -5.7(9) . . . . no
O3 C1 C2 O5 175.1(7) . . . . no
